data_7118333
loop_
_publ_author_name
'Wang, Ying'
'Yi, Jin-Min'
'Zhang, Meng-Yuan'
'Xu, Ping'
'Zhao, Xiao-Jun'

_publ_section_title
;
 I2-induced SC-SC transformation within two-dimensional Zn(ii)-triazole
 framework: an ideal detector of cyano-containing molecules.
;
_journal_issue 15
_journal_name_full 'Chemical communications (Cambridge, England)'
_journal_page_first 3099
_journal_page_last 3102
_journal_paper_doi 10.1039/c5cc09279e
_journal_volume 52
_journal_year 2016
_chemical_formula_sum 'C28.5 H30 N7.5 O6.5 S Zn'
_chemical_formula_weight 679.03
_chemical_name_systematic
; 
 ? 
;
_space_group_crystal_system triclinic
_space_group_IT_number 2
_space_group_name_Hall '-P 1'
_space_group_name_H-M_alt 'P -1'
_symmetry_space_group_name_Hall '-P 1'
_symmetry_space_group_name_H-M 'P -1'
_atom_sites_solution_hydrogens mixed
_audit_creation_method SHELXL-2013
_audit_update_record
;
2015-10-21 deposited with the CCDC.
2015-12-16 downloaded from the CCDC.
;
_cell_angle_alpha 105.4220(10)
_cell_angle_beta 91.7560(10)
_cell_angle_gamma 94.9000(10)
_cell_formula_units_Z 2
_cell_length_a 9.0152(5)
_cell_length_b 12.4589(6)
_cell_length_c 13.9479(7)
_cell_measurement_reflns_used 5142
_cell_measurement_temperature 173(2)
_cell_measurement_theta_max 28.30
_cell_measurement_theta_min 2.27
_cell_volume 1502.37(13)
_computing_cell_refinement 'Bruker SMART'
_computing_data_collection 'Bruker SMART'
_computing_data_reduction 'Bruker SAINT'
_computing_molecular_graphics 'Bruker SHELXTL'
_computing_publication_material 'Bruker SHELXTL'
_computing_structure_refinement 'SHELXL-2013 (Sheldrick, 2013)'
_computing_structure_solution 'Bruker SHELXTL'
_diffrn_ambient_temperature 173(2)
_diffrn_measured_fraction_theta_full 0.999
_diffrn_measured_fraction_theta_max 0.994
_diffrn_measurement_device_type 'CCD area detector'
_diffrn_measurement_method 'phi and omega scans'
_diffrn_radiation_type MoK\a
_diffrn_radiation_wavelength 0.71073
_diffrn_reflns_av_R_equivalents 0.0188
_diffrn_reflns_av_unetI/netI 0.0366
_diffrn_reflns_laue_measured_fraction_full 0.999
_diffrn_reflns_laue_measured_fraction_max 0.994
_diffrn_reflns_limit_h_max 12
_diffrn_reflns_limit_h_min -11
_diffrn_reflns_limit_k_max 14
_diffrn_reflns_limit_k_min -16
_diffrn_reflns_limit_l_max 18
_diffrn_reflns_limit_l_min -11
_diffrn_reflns_number 11269
_diffrn_reflns_point_group_measured_fraction_full 0.999
_diffrn_reflns_point_group_measured_fraction_max 0.994
_diffrn_reflns_theta_full 25.242
_diffrn_reflns_theta_max 28.326
_diffrn_reflns_theta_min 1.517
_exptl_absorpt_coefficient_mu 0.945
_exptl_absorpt_correction_type multi-scan
_exptl_absorpt_process_details SADABS
_exptl_crystal_colour PURPLE
_exptl_crystal_density_diffrn 1.501
_exptl_crystal_density_meas ?
_exptl_crystal_description BLOCK
_exptl_crystal_F_000 703
_exptl_crystal_size_max 0.220
_exptl_crystal_size_mid 0.210
_exptl_crystal_size_min 0.180
_exptl_transmission_factor_max 0.848
_exptl_transmission_factor_min 0.819
_refine_diff_density_max 0.966
_refine_diff_density_min -0.607
_refine_diff_density_rms 0.081
_refine_ls_extinction_method none
_refine_ls_goodness_of_fit_ref 1.047
_refine_ls_hydrogen_treatment constr
_refine_ls_matrix_type full
_refine_ls_number_parameters 457
_refine_ls_number_reflns 7457
_refine_ls_number_restraints 97
_refine_ls_restrained_S_all 1.078
_refine_ls_R_factor_all 0.0464
_refine_ls_R_factor_gt 0.0399
_refine_ls_shift/su_max 0.001
_refine_ls_shift/su_mean 0.000
_refine_ls_structure_factor_coef Fsqd
_refine_ls_weighting_details
; 
 w=1/[\s^2^(Fo^2^)+(0.0521P)^2^+1.4020P] 
 where P=(Fo^2^+2Fc^2^)/3 
;
_refine_ls_weighting_scheme calc
_refine_ls_wR_factor_gt 0.1013
_refine_ls_wR_factor_ref 0.1054
_reflns_Friedel_coverage 0.000
_reflns_number_gt 6525
_reflns_number_total 7457
_reflns_threshold_expression 'I > 2\s(I)'
_cod_data_source_file c5cc09279e2.cif
_cod_data_source_block n150717a
_cod_depositor_comments
;
The following automatic conversions were performed:

'_exptl_absorpt_correction_type' value 'MULTI-SCAN' changed to
'multi-scan' according to
/usr/data/users/saulius/crontab/automatic-downloads/rss-feeds/RSC/lib/dictionaries/cif_core.dic
dictionary named 'cif_core.dic' version 2.4.2 from 2011-04-26.

'_exptl_crystal_density_meas' value 'NONE' was changed to '?' - the
value is perceived as not measured.

Automatic conversion script
Id: cif_fix_values 4268 2015-11-12 08:31:59Z antanas 

 Adding full bibliography for 7118332--7118334.cif.
;
_cod_original_formula_sum 'C28.50 H30 N7.50 O6.50 S Zn'
_cod_database_code 7118333
_shelx_space_group_comment
; 
The symmetry employed for this shelxl refinement is uniquely defined 
by the following loop, which should always be used as a source of 
symmetry information in preference to the above space-group names. 
They are only intended as comments. 
;
_shelx_estimated_absorpt_t_min 0.819
_shelx_estimated_absorpt_t_max 0.848
_shelxl_version_number 2013-2

loop_
_space_group_symop_operation_xyz
'x, y, z'
'-x, -y, -z'

loop_
_atom_site_label
_atom_site_type_symbol
_atom_site_fract_x
_atom_site_fract_y
_atom_site_fract_z
_atom_site_U_iso_or_equiv
_atom_site_adp_type
_atom_site_occupancy
_atom_site_site_symmetry_order
_atom_site_calc_flag
_atom_site_refinement_flags_posn
_atom_site_refinement_flags_adp
_atom_site_refinement_flags_occupancy
_atom_site_disorder_assembly
_atom_site_disorder_group
Zn1 Zn 0.67965(3) 1.07924(2) -0.15844(2) 0.01214(7) Uani 1 1 d . . . . .
S1 S 1.06052(6) 0.57369(5) 0.22059(5) 0.02268(13) Uani 1 1 d . . . . .
O1 O 0.64365(17) 1.23460(12) -0.11730(12) 0.0177(3) Uani 1 1 d . . . . .
O2 O 0.48536(17) 1.20091(12) -0.00651(12) 0.0174(3) Uani 1 1 d . . . . .
O3 O 0.79678(17) 1.08277(13) -0.27341(11) 0.0187(3) Uani 1 1 d . . . . .
O4 O 0.88007(19) 0.91772(13) -0.27826(12) 0.0225(3) Uani 1 1 d . . . . .
O5W O 0.6863(2) 0.73170(14) 0.73432(13) 0.0272(4) Uani 1 1 d . . . . .
H5A H 0.6396 0.6961 0.6797 0.041 Uiso 1 1 d R U . . .
H5B H 0.7475 0.7814 0.7219 0.041 Uiso 1 1 d R U . . .
N1 N 0.76627(19) 1.01509(14) -0.05287(13) 0.0132(3) Uani 1 1 d . . . . .
N2 N 0.8232(2) 1.08540(14) 0.03769(13) 0.0159(3) Uani 1 1 d . . . . .
N3 N 0.83523(19) 0.90999(14) 0.03895(13) 0.0132(3) Uani 1 1 d . . . . .
N4 N 0.6615(2) 0.17836(15) 0.24802(14) 0.0173(4) Uani 1 1 d . . . . .
N5 N 0.4989(2) 0.03225(15) 0.21297(14) 0.0172(4) Uani 1 1 d . . . . .
N6 N 0.5689(3) 0.03899(18) 0.30461(17) 0.0321(5) Uani 1 1 d . . . . .
O6 O 0.5101(8) 0.3345(5) 0.4359(4) 0.0801(19) Uani 0.486(3) 1 d D . P A 1
H6A H 0.5560 0.3969 0.4131 0.120 Uiso 0.486(3) 1 d R U P A 1
N7 N 0.4928(5) 0.2817(6) 0.5800(6) 0.0487(11) Uani 0.486(3) 1 d D . P A 1
C25 C 0.5318(6) 0.3551(6) 0.5269(4) 0.0658(16) Uani 0.486(3) 1 d D . P A 1
H25 H 0.5787 0.4266 0.5617 0.079 Uiso 0.486(3) 1 calc R U P A 1
C26 C 0.4214(12) 0.1715(7) 0.5348(7) 0.101(3) Uani 0.486(3) 1 d D . P A 1
H26A H 0.4152 0.1581 0.4622 0.151 Uiso 0.486(3) 1 calc R U P A 1
H26B H 0.3207 0.1652 0.5586 0.151 Uiso 0.486(3) 1 calc R U P A 1
H26C H 0.4795 0.1160 0.5527 0.151 Uiso 0.486(3) 1 calc R U P A 1
C27 C 0.5298(8) 0.3248(8) 0.6865(4) 0.076(2) Uani 0.486(3) 1 d D . P A 1
H27A H 0.6188 0.2927 0.7041 0.114 Uiso 0.486(3) 1 calc R U P A 1
H27B H 0.4462 0.3044 0.7235 0.114 Uiso 0.486(3) 1 calc R U P A 1
H27C H 0.5492 0.4065 0.7036 0.114 Uiso 0.486(3) 1 calc R U P A 1
O6' O 0.4014(7) 0.3637(5) 0.4616(4) 0.0801(19) Uani 0.514(3) 1 d D . P A 2
H6'1 H 0.4129 0.4354 0.5129 0.120 Uiso 0.514(3) 1 d R U P A 2
N7' N 0.4919(5) 0.3065(6) 0.5916(5) 0.0487(11) Uani 0.514(3) 1 d D . P A 2
C25' C 0.4278(6) 0.2885(6) 0.5008(4) 0.0658(16) Uani 0.514(3) 1 d D . P A 2
H25' H 0.4006 0.2132 0.4636 0.079 Uiso 0.514(3) 1 calc R U P A 2
C26' C 0.5227(11) 0.2180(8) 0.6373(8) 0.101(3) Uani 0.514(3) 1 d D . P A 2
H26D H 0.4857 0.1453 0.5921 0.151 Uiso 0.514(3) 1 calc R U P A 2
H26E H 0.4728 0.2288 0.7001 0.151 Uiso 0.514(3) 1 calc R U P A 2
H26F H 0.6305 0.2203 0.6505 0.151 Uiso 0.514(3) 1 calc R U P A 2
C27' C 0.5328(9) 0.4227(6) 0.6473(5) 0.076(2) Uani 0.514(3) 1 d D . P A 2
H27D H 0.6373 0.4318 0.6720 0.114 Uiso 0.514(3) 1 calc R U P A 2
H27E H 0.4690 0.4429 0.7037 0.114 Uiso 0.514(3) 1 calc R U P A 2
H27F H 0.5195 0.4715 0.6036 0.114 Uiso 0.514(3) 1 calc R U P A 2
C1 C 0.7748(2) 0.91095(17) -0.05080(15) 0.0144(4) Uani 1 1 d . . . . .
H1 H 0.7435 0.8466 -0.1038 0.017 Uiso 1 1 calc R U . . .
C2 C 0.8639(2) 1.01989(17) 0.09018(16) 0.0155(4) Uani 1 1 d . . . . .
H2 H 0.9081 1.0454 0.1560 0.019 Uiso 1 1 calc R U . . .
C3 C 0.8683(2) 0.81714(17) 0.07554(15) 0.0143(4) Uani 1 1 d . . . . .
C4 C 0.8259(2) 0.81632(18) 0.17010(16) 0.0175(4) Uani 1 1 d . . . . .
H4 H 0.7636 0.8695 0.2052 0.021 Uiso 1 1 calc R U . . .
C5 C 0.8763(2) 0.73621(19) 0.21248(16) 0.0193(4) Uani 1 1 d . . . . .
H5 H 0.8499 0.7349 0.2776 0.023 Uiso 1 1 calc R U . . .
C6 C 0.9656(2) 0.65779(17) 0.15947(16) 0.0163(4) Uani 1 1 d . . . . .
C7 C 0.9996(2) 0.65572(17) 0.06234(16) 0.0167(4) Uani 1 1 d . . . . .
H7 H 1.0556 0.5991 0.0252 0.020 Uiso 1 1 calc R U . . .
C8 C 0.9515(2) 0.73669(17) 0.01988(16) 0.0160(4) Uani 1 1 d . . . . .
H8 H 0.9752 0.7368 -0.0460 0.019 Uiso 1 1 calc R U . . .
C9 C 0.9317(2) 0.45904(17) 0.22170(15) 0.0140(4) Uani 1 1 d . . . . .
C10 C 0.9944(2) 0.37531(17) 0.25462(15) 0.0145(4) Uani 1 1 d . . . . .
H10 H 1.0985 0.3819 0.2708 0.017 Uiso 1 1 calc R U . . .
C11 C 0.9051(2) 0.28312(17) 0.26361(15) 0.0161(4) Uani 1 1 d . . . . .
H11 H 0.9470 0.2261 0.2860 0.019 Uiso 1 1 calc R U . . .
C12 C 0.7533(2) 0.27493(17) 0.23950(16) 0.0155(4) Uani 1 1 d . . . . .
C13 C 0.6897(2) 0.35598(18) 0.20501(17) 0.0181(4) Uani 1 1 d . . . . .
H13 H 0.5857 0.3485 0.1881 0.022 Uiso 1 1 calc R U . . .
C14 C 0.7801(2) 0.44877(18) 0.19531(16) 0.0177(4) Uani 1 1 d . . . . .
H14 H 0.7384 0.5045 0.1709 0.021 Uiso 1 1 calc R U . . .
C15 C 0.6649(3) 0.1272(2) 0.3231(2) 0.0315(6) Uani 1 1 d . . . . .
H15 H 0.7291 0.1527 0.3816 0.038 Uiso 1 1 calc R U . . .
C16 C 0.5561(2) 0.11555(17) 0.18056(16) 0.0152(4) Uani 1 1 d . . . . .
H16 H 0.5278 0.1296 0.1192 0.018 Uiso 1 1 calc R U . . .
C17 C 0.5508(2) 1.26434(16) -0.04963(15) 0.0135(4) Uani 1 1 d . . . . .
C18 C 0.5237(2) 1.38655(16) -0.02423(15) 0.0129(4) Uani 1 1 d . . . . .
C19 C 0.4181(2) 1.42732(17) 0.04347(16) 0.0154(4) Uani 1 1 d . . . . .
H19B H 0.3617 1.3781 0.0732 0.018 Uiso 1 1 calc R U . . .
C20 C 0.6050(2) 1.45996(17) -0.06753(16) 0.0155(4) Uani 1 1 d . . . . .
H20B H 0.6769 1.4326 -0.1140 0.019 Uiso 1 1 calc R U . . .
C21 C 0.8661(2) 0.99828(17) -0.31356(15) 0.0153(4) Uani 1 1 d . . . . .
C22 C 0.9355(2) 1.00026(18) -0.41004(15) 0.0156(4) Uani 1 1 d . . . . .
C23 C 0.9953(3) 0.90500(18) -0.46584(16) 0.0196(4) Uani 1 1 d . . . . .
H23 H 0.9915 0.8397 -0.4427 0.024 Uiso 1 1 calc R U . . .
C24 C 0.9397(3) 1.09527(18) -0.44506(16) 0.0190(4) Uani 1 1 d . . . . .
H24 H 0.8981 1.1602 -0.4080 0.023 Uiso 1 1 calc R U . . .
O7 O 0.1452(11) 0.6597(7) 0.4955(5) 0.0215(11) Uani 0.186(5) 1 d D U P B 1
N8 N 0.0000 0.5000 0.5000 0.0440(16) Uani 0.372(10) 2 d DS U P B 1
C28 C 0.0306(13) 0.6037(7) 0.4913(5) 0.041(2) Uani 0.186(5) 1 d D U P B 1
C29 C -0.1261(13) 0.4216(11) 0.4973(4) 0.0308(17) Uani 0.186(5) 1 d D U P B 1
C30 C 0.1524(13) 0.4589(14) 0.5184(10) 0.073(4) Uani 0.186(5) 1 d D U P B 1
O7' O 0.1763(8) 0.6850(5) 0.4934(4) 0.0215(11) Uani 0.314(5) 1 d D U P B 2
N8' N 0.0317(9) 0.5337(7) 0.4959(2) 0.0440(16) Uani 0.314(5) 1 d D U P B 2
C28' C 0.1634(12) 0.5890(7) 0.5021(3) 0.041(2) Uani 0.314(5) 1 d D U P B 2
C29' C -0.1163(9) 0.5764(7) 0.4781(5) 0.0308(17) Uani 0.314(5) 1 d D U P B 2
C30' C 0.0352(14) 0.4212(7) 0.5078(5) 0.073(4) Uani 0.314(5) 1 d D U P B 2

loop_
_atom_site_aniso_label
_atom_site_aniso_U_11
_atom_site_aniso_U_22
_atom_site_aniso_U_33
_atom_site_aniso_U_23
_atom_site_aniso_U_13
_atom_site_aniso_U_12
Zn1 0.01416(12) 0.00973(12) 0.01438(12) 0.00574(9) 0.00238(8) 0.00291(8)
S1 0.0149(2) 0.0248(3) 0.0350(3) 0.0213(2) -0.0045(2) -0.0019(2)
O1 0.0213(8) 0.0113(7) 0.0226(8) 0.0065(6) 0.0078(6) 0.0052(6)
O2 0.0191(7) 0.0132(7) 0.0225(8) 0.0092(6) 0.0024(6) 0.0019(6)
O3 0.0230(8) 0.0191(7) 0.0168(7) 0.0079(6) 0.0069(6) 0.0055(6)
O4 0.0324(9) 0.0215(8) 0.0178(8) 0.0106(6) 0.0047(7) 0.0084(7)
O5W 0.0275(9) 0.0242(9) 0.0297(9) 0.0065(7) 0.0000(7) 0.0046(7)
N1 0.0135(8) 0.0130(8) 0.0140(8) 0.0045(6) 0.0022(6) 0.0024(6)
N2 0.0177(9) 0.0142(8) 0.0146(8) 0.0021(7) 0.0003(7) 0.0014(7)
N3 0.0139(8) 0.0127(8) 0.0136(8) 0.0046(6) 0.0006(6) 0.0010(6)
N4 0.0194(9) 0.0144(8) 0.0192(9) 0.0070(7) -0.0021(7) 0.0010(7)
N5 0.0190(9) 0.0145(8) 0.0194(9) 0.0069(7) -0.0007(7) 0.0023(7)
N6 0.0383(13) 0.0293(11) 0.0313(12) 0.0193(9) -0.0163(10) -0.0116(9)
O6 0.142(6) 0.056(3) 0.039(2) 0.015(2) -0.033(3) -0.003(3)
N7 0.0574(19) 0.060(3) 0.034(2) 0.019(2) 0.0039(14) 0.0165(18)
C25 0.099(5) 0.049(3) 0.046(3) 0.015(2) -0.024(3) -0.005(3)
C26 0.145(8) 0.100(6) 0.088(5) 0.066(5) 0.042(5) 0.044(5)
C27 0.055(3) 0.131(7) 0.037(3) 0.020(3) -0.009(2) -0.001(4)
O6' 0.142(6) 0.056(3) 0.039(2) 0.015(2) -0.033(3) -0.003(3)
N7' 0.0574(19) 0.060(3) 0.034(2) 0.019(2) 0.0039(14) 0.0165(18)
C25' 0.099(5) 0.049(3) 0.046(3) 0.015(2) -0.024(3) -0.005(3)
C26' 0.145(8) 0.100(6) 0.088(5) 0.066(5) 0.042(5) 0.044(5)
C27' 0.055(3) 0.131(7) 0.037(3) 0.020(3) -0.009(2) -0.001(4)
C1 0.0149(9) 0.0145(9) 0.0151(10) 0.0058(8) 0.0019(7) 0.0027(7)
C2 0.0162(10) 0.0149(9) 0.0151(10) 0.0036(8) 0.0010(7) 0.0016(7)
C3 0.0146(9) 0.0137(9) 0.0157(10) 0.0069(8) -0.0024(7) -0.0005(7)
C4 0.0176(10) 0.0185(10) 0.0184(10) 0.0077(8) 0.0039(8) 0.0036(8)
C5 0.0211(10) 0.0237(11) 0.0157(10) 0.0104(9) 0.0017(8) 0.0011(8)
C6 0.0149(9) 0.0148(9) 0.0222(11) 0.0115(8) -0.0038(8) -0.0018(7)
C7 0.0178(10) 0.0116(9) 0.0213(11) 0.0059(8) 0.0005(8) 0.0007(7)
C8 0.0202(10) 0.0144(9) 0.0137(9) 0.0047(8) 0.0003(8) 0.0004(8)
C9 0.0157(9) 0.0142(9) 0.0139(9) 0.0068(7) 0.0016(7) 0.0017(7)
C10 0.0160(9) 0.0157(9) 0.0123(9) 0.0037(7) 0.0000(7) 0.0039(7)
C11 0.0193(10) 0.0136(9) 0.0157(10) 0.0042(8) -0.0015(8) 0.0042(8)
C12 0.0193(10) 0.0107(9) 0.0161(10) 0.0042(7) -0.0004(8) -0.0008(7)
C13 0.0150(10) 0.0170(10) 0.0225(11) 0.0069(8) -0.0019(8) -0.0005(8)
C14 0.0177(10) 0.0162(10) 0.0216(11) 0.0092(8) -0.0020(8) 0.0021(8)
C15 0.0370(14) 0.0295(13) 0.0308(13) 0.0200(11) -0.0152(11) -0.0125(11)
C16 0.0138(9) 0.0133(9) 0.0185(10) 0.0038(8) 0.0006(8) 0.0029(7)
C17 0.0127(9) 0.0121(9) 0.0166(10) 0.0054(7) -0.0016(7) 0.0023(7)
C18 0.0133(9) 0.0113(9) 0.0149(9) 0.0046(7) -0.0008(7) 0.0027(7)
C19 0.0161(9) 0.0126(9) 0.0198(10) 0.0077(8) 0.0036(8) 0.0025(7)
C20 0.0146(9) 0.0134(9) 0.0199(10) 0.0055(8) 0.0046(8) 0.0042(7)
C21 0.0182(10) 0.0169(10) 0.0111(9) 0.0049(8) 0.0000(7) 0.0010(8)
C22 0.0185(10) 0.0175(10) 0.0123(9) 0.0064(8) 0.0009(7) 0.0034(8)
C23 0.0271(11) 0.0175(10) 0.0173(10) 0.0082(8) 0.0041(8) 0.0069(8)
C24 0.0257(11) 0.0182(10) 0.0153(10) 0.0064(8) 0.0037(8) 0.0075(8)
O7 0.0250(19) 0.0161(18) 0.0230(14) 0.0074(13) 0.0027(13) -0.0068(14)
N8 0.049(2) 0.043(2) 0.0372(18) 0.0059(13) 0.0041(13) 0.0022(14)
C28 0.045(2) 0.041(2) 0.040(2) 0.0126(14) 0.0039(14) 0.0048(14)
C29 0.032(2) 0.032(2) 0.028(2) 0.0065(13) 0.0032(13) 0.0018(13)
C30 0.073(4) 0.073(4) 0.071(4) 0.0186(17) 0.0039(14) 0.0064(15)
O7' 0.0250(19) 0.0161(18) 0.0230(14) 0.0074(13) 0.0027(13) -0.0068(14)
N8' 0.049(2) 0.043(2) 0.0372(18) 0.0059(13) 0.0041(13) 0.0022(14)
C28' 0.045(2) 0.041(2) 0.040(2) 0.0126(14) 0.0039(14) 0.0048(14)
C29' 0.032(2) 0.032(2) 0.028(2) 0.0065(13) 0.0032(13) 0.0018(13)
C30' 0.073(4) 0.073(4) 0.071(4) 0.0186(17) 0.0039(14) 0.0064(15)

loop_
_atom_type_symbol
_atom_type_description
_atom_type_scat_dispersion_real
_atom_type_scat_dispersion_imag
_atom_type_scat_source
C C 0.0033 0.0016 'International Tables Vol C Tables 4.2.6.8 and 6.1.1.4'
H H 0.0000 0.0000 'International Tables Vol C Tables 4.2.6.8 and 6.1.1.4'
N N 0.0061 0.0033 'International Tables Vol C Tables 4.2.6.8 and 6.1.1.4'
O O 0.0106 0.0060 'International Tables Vol C Tables 4.2.6.8 and 6.1.1.4'
S S 0.1246 0.1234 'International Tables Vol C Tables 4.2.6.8 and 6.1.1.4'
Zn Zn 0.2839 1.4301 'International Tables Vol C Tables 4.2.6.8 and 6.1.1.4'

loop_
_geom_angle_atom_site_label_1
_geom_angle_atom_site_label_2
_geom_angle_atom_site_label_3
_geom_angle
_geom_angle_site_symmetry_1
_geom_angle_site_symmetry_3
O1 Zn1 O3 98.66(6) . .
O1 Zn1 N1 116.61(7) . .
O3 Zn1 N1 118.27(7) . .
O1 Zn1 N5 116.74(7) . 2_665
O3 Zn1 N5 105.39(7) . 2_665
N1 Zn1 N5 101.47(7) . 2_665
C9 S1 C6 106.23(10) . .
C17 O1 Zn1 118.04(13) . .
C21 O3 Zn1 119.00(13) . .
H5A O5W H5B 107.4 . .
C1 N1 N2 108.70(16) . .
C1 N1 Zn1 131.00(15) . .
N2 N1 Zn1 120.23(13) . .
C2 N2 N1 105.60(17) . .
C1 N3 C2 105.08(17) . .
C1 N3 C3 129.63(17) . .
C2 N3 C3 125.27(17) . .
C16 N4 C15 104.93(18) . .
C16 N4 C12 126.96(18) . .
C15 N4 C12 128.06(19) . .
C16 N5 N6 108.57(18) . .
C16 N5 Zn1 129.67(15) . 2_665
N6 N5 Zn1 121.20(14) . 2_665
C15 N6 N5 105.57(19) . .
C25 O6 H6A 109.3 . .
C25 N7 C26 122.6(7) . .
C25 N7 C27 113.9(6) . .
C26 N7 C27 123.5(7) . .
O6 C25 N7 123.8(7) . .
O6 C25 H25 118.1 . .
N7 C25 H25 118.1 . .
N7 C26 H26A 109.5 . .
N7 C26 H26B 109.5 . .
H26A C26 H26B 109.5 . .
N7 C26 H26C 109.5 . .
H26A C26 H26C 109.5 . .
H26B C26 H26C 109.5 . .
N7 C27 H27A 109.5 . .
N7 C27 H27B 109.5 . .
H27A C27 H27B 109.5 . .
N7 C27 H27C 109.5 . .
H27A C27 H27C 109.5 . .
H27B C27 H27C 109.5 . .
C25' O6' H6'1 108.7 . .
C25' N7' C26' 124.0(8) . .
C25' N7' C27' 117.0(6) . .
C26' N7' C27' 119.0(7) . .
O6' C25' N7' 124.1(6) . .
O6' C25' H25' 117.9 . .
N7' C25' H25' 117.9 . .
N7' C26' H26D 109.5 . .
N7' C26' H26E 109.5 . .
H26D C26' H26E 109.5 . .
N7' C26' H26F 109.5 . .
H26D C26' H26F 109.5 . .
H26E C26' H26F 109.5 . .
N7' C27' H27D 109.5 . .
N7' C27' H27E 109.5 . .
H27D C27' H27E 109.5 . .
N7' C27' H27F 109.5 . .
H27D C27' H27F 109.5 . .
H27E C27' H27F 109.5 . .
N1 C1 N3 109.12(18) . .
N1 C1 H1 125.4 . .
N3 C1 H1 125.4 . .
N2 C2 N3 111.50(18) . .
N2 C2 H2 124.3 . .
N3 C2 H2 124.3 . .
C8 C3 C4 122.14(19) . .
C8 C3 N3 119.57(18) . .
C4 C3 N3 118.07(18) . .
C3 C4 C5 118.7(2) . .
C3 C4 H4 120.7 . .
C5 C4 H4 120.7 . .
C4 C5 C6 119.9(2) . .
C4 C5 H5 120.0 . .
C6 C5 H5 120.0 . .
C5 C6 C7 120.55(19) . .
C5 C6 S1 120.17(17) . .
C7 C6 S1 118.58(17) . .
C8 C7 C6 119.8(2) . .
C8 C7 H7 120.1 . .
C6 C7 H7 120.1 . .
C3 C8 C7 118.69(19) . .
C3 C8 H8 120.7 . .
C7 C8 H8 120.7 . .
C14 C9 C10 120.39(19) . .
C14 C9 S1 125.70(16) . .
C10 C9 S1 113.90(15) . .
C11 C10 C9 120.08(19) . .
C11 C10 H10 120.0 . .
C9 C10 H10 120.0 . .
C10 C11 C12 119.13(19) . .
C10 C11 H11 120.4 . .
C12 C11 H11 120.4 . .
C13 C12 C11 121.59(19) . .
C13 C12 N4 119.60(19) . .
C11 C12 N4 118.79(18) . .
C12 C13 C14 119.3(2) . .
C12 C13 H13 120.4 . .
C14 C13 H13 120.4 . .
C9 C14 C13 119.51(19) . .
C9 C14 H14 120.2 . .
C13 C14 H14 120.2 . .
N6 C15 N4 111.5(2) . .
N6 C15 H15 124.3 . .
N4 C15 H15 124.3 . .
N5 C16 N4 109.46(19) . .
N5 C16 H16 125.3 . .
N4 C16 H16 125.3 . .
O2 C17 O1 124.69(19) . .
O2 C17 C18 120.32(18) . .
O1 C17 C18 114.99(17) . .
C19 C18 C20 119.21(18) . .
C19 C18 C17 120.31(18) . .
C20 C18 C17 120.47(18) . .
C20 C19 C18 120.05(18) 2_685 .
C20 C19 H19B 120.0 2_685 .
C18 C19 H19B 120.0 . .
C19 C20 C18 120.74(19) 2_685 .
C19 C20 H20B 119.6 2_685 .
C18 C20 H20B 119.6 . .
O4 C21 O3 124.74(19) . .
O4 C21 C22 119.48(19) . .
O3 C21 C22 115.78(18) . .
C24 C22 C23 119.42(19) . .
C24 C22 C21 121.10(19) . .
C23 C22 C21 119.48(19) . .
C24 C23 C22 120.6(2) 2_774 .
C24 C23 H23 119.7 2_774 .
C22 C23 H23 119.7 . .
C23 C24 C22 119.9(2) 2_774 .
C23 C24 H24 120.0 2_774 .
C22 C24 H24 120.0 . .
C29 O7 C28 50.7(8) 2_566 .
C28 N8 C28 180.0 . 2_566
C28 N8 C29 40.7(7) . 2_566
C28 N8 C29 139.3(8) 2_566 2_566
C28 N8 C29 139.3(8) . .
C28 N8 C29 40.7(8) 2_566 .
C29 N8 C29 180.0 2_566 .
C28 N8 C30 105.6(6) . .
C28 N8 C30 74.4(6) 2_566 .
C29 N8 C30 64.9(7) 2_566 .
C29 N8 C30 115.1(7) . .
C28 N8 C30 74.4(6) . 2_566
C28 N8 C30 105.6(6) 2_566 2_566
C29 N8 C30 115.1(7) 2_566 2_566
C29 N8 C30 64.9(7) . 2_566
C30 N8 C30 180.0 . 2_566
C29 C28 O7 57.0(10) 2_566 .
C29 C28 N8 74.7(9) 2_566 .
O7 C28 N8 131.7(11) . .
C29 C28 C30 132.9(11) 2_566 2_566
O7 C28 C30 170.1(13) . 2_566
N8 C28 C30 58.2(5) . 2_566
C28 C29 O7 72.3(12) 2_566 2_566
C28 C29 N8 64.6(7) 2_566 .
O7 C29 N8 136.9(14) 2_566 .
C28 C29 C30 125.7(11) 2_566 2_566
O7 C29 C30 162.0(15) 2_566 2_566
N8 C29 C30 61.1(6) . 2_566
N8 C30 C29 54.0(5) . 2_566
N8 C30 C28 47.4(4) . 2_566
C29 C30 C28 101.4(8) 2_566 2_566
C30' N8' N8' 101.5(15) 2_566 2_566
C30' N8' C28' 108.1(14) 2_566 .
N8' N8' C28' 149.2(11) 2_566 .
C30' N8' C30' 137.3(11) 2_566 .
N8' N8' C30' 35.7(7) 2_566 .
C28' N8' C30' 114.1(7) . .
C30' N8' C29' 18.8(10) 2_566 .
N8' N8' C29' 84.4(9) 2_566 .
C28' N8' C29' 126.0(8) . .
C30' N8' C29' 119.8(6) . .
C30' N8' C29' 160.4(14) 2_566 2_566
N8' N8' C29' 60.3(8) 2_566 2_566
C28' N8' C29' 89.2(7) . 2_566
C30' N8' C29' 25.2(6) . 2_566
C29' N8' C29' 144.7(6) . 2_566
O7' C28' N8' 120.8(9) . .
O7' C28' C30' 93.3(7) . 2_566
N8' C28' C30' 27.6(6) . 2_566
C30' C29' N8' 21.9(11) 2_566 .
C30' C29' N8' 55.9(9) 2_566 2_566
N8' C29' N8' 35.3(6) . 2_566
C29' C30' N8' 139(2) 2_566 2_566
C29' C30' N8' 98.9(12) 2_566 .
N8' C30' N8' 42.7(11) 2_566 .
C29' C30' C28' 168.6(11) 2_566 2_566
N8' C30' C28' 44.3(9) 2_566 2_566
N8' C30' C28' 86.7(6) . 2_566

loop_
_geom_bond_atom_site_label_1
_geom_bond_atom_site_label_2
_geom_bond_distance
_geom_bond_site_symmetry_2
Zn1 O1 1.9259(14) .
Zn1 O3 1.9549(15) .
Zn1 N1 2.0196(17) .
Zn1 N5 2.0202(18) 2_665
S1 C9 1.766(2) .
S1 C6 1.772(2) .
O1 C17 1.282(3) .
O2 C17 1.237(2) .
O3 C21 1.278(3) .
O4 C21 1.243(3) .
O5W H5A 0.8499 .
O5W H5B 0.8500 .
N1 C1 1.314(3) .
N1 N2 1.386(2) .
N2 C2 1.300(3) .
N3 C1 1.353(3) .
N3 C2 1.364(3) .
N3 C3 1.432(2) .
N4 C16 1.352(3) .
N4 C15 1.364(3) .
N4 C12 1.435(3) .
N5 C16 1.311(3) .
N5 N6 1.387(3) .
N5 Zn1 2.0202(18) 2_665
N6 C15 1.302(3) .
O6 C25 1.231(7) .
O6 H6A 0.9800 .
N7 C25 1.353(8) .
N7 C26 1.435(8) .
N7 C27 1.456(7) .
C25 H25 0.9500 .
C26 H26A 0.9800 .
C26 H26B 0.9800 .
C26 H26C 0.9800 .
C27 H27A 0.9800 .
C27 H27B 0.9800 .
C27 H27C 0.9800 .
O6' C25' 1.240(7) .
O6' H6'1 0.9800 .
N7' C25' 1.330(7) .
N7' C26' 1.454(8) .
N7' C27' 1.459(8) .
C25' H25' 0.9500 .
C26' H26D 0.9800 .
C26' H26E 0.9800 .
C26' H26F 0.9800 .
C27' H27D 0.9800 .
C27' H27E 0.9800 .
C27' H27F 0.9800 .
C1 H1 0.9500 .
C2 H2 0.9500 .
C3 C8 1.386(3) .
C3 C4 1.387(3) .
C4 C5 1.388(3) .
C4 H4 0.9500 .
C5 C6 1.391(3) .
C5 H5 0.9500 .
C6 C7 1.392(3) .
C7 C8 1.390(3) .
C7 H7 0.9500 .
C8 H8 0.9500 .
C9 C14 1.391(3) .
C9 C10 1.399(3) .
C10 C11 1.381(3) .
C10 H10 0.9500 .
C11 C12 1.388(3) .
C11 H11 0.9500 .
C12 C13 1.386(3) .
C13 C14 1.396(3) .
C13 H13 0.9500 .
C14 H14 0.9500 .
C15 H15 0.9500 .
C16 H16 0.9500 .
C17 C18 1.512(3) .
C18 C19 1.392(3) .
C18 C20 1.394(3) .
C19 C20 1.390(3) 2_685
C19 H19B 0.9500 .
C20 C19 1.390(3) 2_685
C20 H20B 0.9500 .
C21 C22 1.507(3) .
C22 C24 1.394(3) .
C22 C23 1.396(3) .
C23 C24 1.389(3) 2_774
C23 H23 0.9500 .
C24 C23 1.389(3) 2_774
C24 H24 0.9500 .
O7 C29 1.046(16) 2_566
O7 C28 1.187(9) .
N8 C28 1.336(8) .
N8 C28 1.336(8) 2_566
N8 C29 1.426(9) 2_566
N8 C29 1.426(9) .
N8 C30 1.544(8) .
N8 C30 1.544(8) 2_566
C28 C29 0.965(17) 2_566
C28 C30 1.749(16) 2_566
C29 C28 0.965(17) 2_566
C29 O7 1.046(16) 2_566
C29 C30 1.596(18) 2_566
C30 C29 1.596(18) 2_566
C30 C28 1.749(16) 2_566
O7' C28' 1.230(8) .
N8' C30' 0.868(13) 2_566
N8' N8' 1.008(19) 2_566
N8' C28' 1.309(8) .
N8' C30' 1.456(8) .
N8' C29' 1.515(8) .
N8' C29' 1.737(12) 2_566
C28' C30' 1.782(18) 2_566
C29' C30' 0.747(14) 2_566
C29' N8' 1.737(12) 2_566
C30' C29' 0.747(14) 2_566
C30' N8' 0.868(13) 2_566
C30' C28' 1.782(18) 2_566

loop_
_geom_hbond_atom_site_label_D
_geom_hbond_atom_site_label_H
_geom_hbond_atom_site_label_A
_geom_hbond_distance_DH
_geom_hbond_distance_HA
_geom_hbond_distance_DA
_geom_hbond_angle_DHA
_geom_hbond_site_symmetry_A
O5W H5A O6 0.85 2.01 2.811(6) 158.0 2_666
O5W H5A O6' 0.85 1.92 2.736(6) 159.1 2_666
O5W H5B O4 0.85 1.99 2.828(2) 167.5 1_556
C27' H27F O6' 0.98 2.52 3.417(10) 152.6 2_666
C1 H1 O5W 0.95 2.34 3.255(3) 160.5 1_554
C2 H2 O4 0.95 2.45 3.324(3) 153.0 2_775
C10 H10 O5W 0.95 2.49 3.290(3) 142.0 2_766
C11 H11 O4 0.95 2.46 3.336(3) 153.9 2_765
C15 H15 O7 0.95 2.64 3.430(7) 140.6 2_666
C15 H15 O7' 0.95 2.36 3.176(6) 143.1 2_666
C16 H16 O2 0.95 2.20 3.136(3) 166.9 1_545

loop_
_geom_torsion_atom_site_label_1
_geom_torsion_atom_site_label_2
_geom_torsion_atom_site_label_3
_geom_torsion_atom_site_label_4
_geom_torsion
_geom_torsion_site_symmetry_1
_geom_torsion_site_symmetry_4
C1 N1 N2 C2 0.2(2) . .
Zn1 N1 N2 C2 177.35(13) . .
C16 N5 N6 C15 0.4(3) . .
Zn1 N5 N6 C15 -171.82(19) 2_665 .
C26 N7 C25 O6 0.00(4) . .
C27 N7 C25 O6 179.99(3) . .
C26' N7' C25' O6' 180.00(4) . .
C27' N7' C25' O6' 0.00(3) . .
N2 N1 C1 N3 0.3(2) . .
Zn1 N1 C1 N3 -176.47(13) . .
C2 N3 C1 N1 -0.6(2) . .
C3 N3 C1 N1 -179.08(19) . .
N1 N2 C2 N3 -0.6(2) . .
C1 N3 C2 N2 0.8(2) . .
C3 N3 C2 N2 179.30(18) . .
C1 N3 C3 C8 51.7(3) . .
C2 N3 C3 C8 -126.5(2) . .
C1 N3 C3 C4 -133.6(2) . .
C2 N3 C3 C4 48.2(3) . .
C8 C3 C4 C5 4.0(3) . .
N3 C3 C4 C5 -170.51(19) . .
C3 C4 C5 C6 -1.0(3) . .
C4 C5 C6 C7 -2.8(3) . .
C4 C5 C6 S1 167.45(17) . .
C9 S1 C6 C5 84.43(19) . .
C9 S1 C6 C7 -105.08(17) . .
C5 C6 C7 C8 3.8(3) . .
S1 C6 C7 C8 -166.63(16) . .
C4 C3 C8 C7 -3.1(3) . .
N3 C3 C8 C7 171.39(18) . .
C6 C7 C8 C3 -0.9(3) . .
C6 S1 C9 C14 -10.0(2) . .
C6 S1 C9 C10 171.30(16) . .
C14 C9 C10 C11 -1.7(3) . .
S1 C9 C10 C11 177.03(16) . .
C9 C10 C11 C12 0.1(3) . .
C10 C11 C12 C13 1.2(3) . .
C10 C11 C12 N4 179.35(19) . .
C16 N4 C12 C13 44.4(3) . .
C15 N4 C12 C13 -138.4(3) . .
C16 N4 C12 C11 -133.8(2) . .
C15 N4 C12 C11 43.4(3) . .
C11 C12 C13 C14 -0.7(3) . .
N4 C12 C13 C14 -178.92(19) . .
C10 C9 C14 C13 2.1(3) . .
S1 C9 C14 C13 -176.47(17) . .
C12 C13 C14 C9 -0.9(3) . .
N5 N6 C15 N4 -0.2(3) . .
C16 N4 C15 N6 0.0(3) . .
C12 N4 C15 N6 -177.7(2) . .
N6 N5 C16 N4 -0.4(2) . .
Zn1 N5 C16 N4 170.91(14) 2_665 .
C15 N4 C16 N5 0.3(3) . .
C12 N4 C16 N5 178.02(19) . .
Zn1 O1 C17 O2 2.2(3) . .
Zn1 O1 C17 C18 -177.64(13) . .
O2 C17 C18 C19 -3.9(3) . .
O1 C17 C18 C19 175.86(19) . .
O2 C17 C18 C20 175.46(19) . .
O1 C17 C18 C20 -4.7(3) . .
C20 C18 C19 C20 -0.3(3) . 2_685
C17 C18 C19 C20 179.14(18) . 2_685
C19 C18 C20 C19 0.3(3) . 2_685
C17 C18 C20 C19 -179.14(19) . 2_685
Zn1 O3 C21 O4 -9.0(3) . .
Zn1 O3 C21 C22 171.61(13) . .
O4 C21 C22 C24 -171.3(2) . .
O3 C21 C22 C24 8.1(3) . .
O4 C21 C22 C23 9.4(3) . .
O3 C21 C22 C23 -171.2(2) . .
C24 C22 C23 C24 0.8(4) . 2_774
C21 C22 C23 C24 -179.8(2) . 2_774
C23 C22 C24 C23 -0.8(4) . 2_774
C21 C22 C24 C23 179.8(2) . 2_774
C29 O7 C28 N8 0.00(2) 2_566 .
C29 N8 C28 C29 180.001(1) . 2_566
C30 N8 C28 C29 0.00(3) . 2_566
C30 N8 C28 C29 180.00(3) 2_566 2_566
C29 N8 C28 O7 0.00(2) 2_566 .
C29 N8 C28 O7 180.00(2) . .
C30 N8 C28 O7 0.00(3) . .
C30 N8 C28 O7 180.00(3) 2_566 .
C29 N8 C28 C30 180.00(3) 2_566 2_566
C29 N8 C28 C30 0.00(3) . 2_566
C30 N8 C28 C30 180.000(1) . 2_566
C28 N8 C29 C28 180.002(1) . 2_566
C30 N8 C29 C28 0.00(3) . 2_566
C30 N8 C29 C28 180.00(3) 2_566 2_566
C28 N8 C29 O7 180.00(3) . 2_566
C28 N8 C29 O7 0.00(3) 2_566 2_566
C30 N8 C29 O7 0.00(4) . 2_566
C30 N8 C29 O7 180.00(4) 2_566 2_566
C28 N8 C29 C30 0.00(3) . 2_566
C28 N8 C29 C30 180.00(3) 2_566 2_566
C30 N8 C29 C30 180.000(0) . 2_566
C28 N8 C30 C29 -0.001(18) . 2_566
C28 N8 C30 C29 180.000(18) 2_566 2_566
C29 N8 C30 C29 179.999(1) . 2_566
C28 N8 C30 C28 179.999(1) . 2_566
C29 N8 C30 C28 180.000(18) 2_566 2_566
C29 N8 C30 C28 -0.001(18) . 2_566
C30' N8' C28' O7' -6.3(6) 2_566 .
N8' N8' C28' O7' -169.9(10) 2_566 .
C30' N8' C28' O7' 180.002(16) . .
C29' N8' C28' O7' 0.00(2) . .
C29' N8' C28' O7' -177.0(3) 2_566 .
N8' N8' C28' C30' -163.6(15) 2_566 2_566
C30' N8' C28' C30' -173.7(6) . 2_566
C29' N8' C28' C30' 6.3(6) . 2_566
C29' N8' C28' C30' -170.7(8) 2_566 2_566
N8' N8' C29' C30' 156(2) 2_566 2_566
C28' N8' C29' C30' -19.0(19) . 2_566
C30' N8' C29' C30' 161.0(19) . 2_566
C29' N8' C29' C30' 156(2) 2_566 2_566
C30' N8' C29' N8' -156(2) 2_566 2_566
C28' N8' C29' N8' -174.8(5) . 2_566
C30' N8' C29' N8' 5.2(5) . 2_566
C29' N8' C29' N8' 0.000(1) 2_566 2_566
C30' N8' C30' C29' -164.1(14) 2_566 2_566
N8' N8' C30' C29' -164.1(14) 2_566 2_566
C28' N8' C30' C29' 7.1(6) . 2_566
C29' N8' C30' C29' -172.9(6) . 2_566
C30' N8' C30' N8' 0.004(1) 2_566 2_566
C28' N8' C30' N8' 171.1(8) . 2_566
C29' N8' C30' N8' -8.9(8) . 2_566
C29' N8' C30' N8' 164.1(14) 2_566 2_566
C30' N8' C30' C28' 5.9(5) 2_566 2_566
N8' N8' C30' C28' 5.9(5) 2_566 2_566
C28' N8' C30' C28' 177.1(3) . 2_566
C29' N8' C30' C28' -2.9(3) . 2_566
C29' N8' C30' C28' 170.0(9) 2_566 2_566
